data_1575693
loop_
_publ_author_name
'Naskar, Paushali'
'Sau, Somratan'
'Sahoo, Akhila K.'

_publ_section_title
;
 Asymmetric C-H hydroarylation and annulation cascade for the skeletal
 diversification of dihydrofuran-fused-phthalimides.
;
_journal_issue 82
_journal_name_full 'Chemical communications (Cambridge, England)'
_journal_page_first 16098
_journal_page_last 16101
_journal_paper_doi 10.1039/d5cc03717d
_journal_volume 61
_journal_year 2025
_chemical_absolute_configuration syn
_chemical_formula_moiety 'C18 H15 N O5 S'
_chemical_formula_sum 'C18 H15 N O5 S'
_chemical_formula_weight 357.37
_space_group_crystal_system orthorhombic
_space_group_IT_number 19
_space_group_name_Hall 'P 2ac 2ab'
_space_group_name_H-M_alt 'P 21 21 21'
_atom_sites_solution_hydrogens geom
_atom_sites_solution_primary dual
_audit_creation_date 2023-03-14
_audit_creation_method
;
Olex2 1.3-ac4
(compiled 2018.12.18 svn.r3554 for Rigaku Oxford Diffraction, GUI svn.r1)
;
_audit_update_record
;
2025-05-25 deposited with the CCDC.	2025-09-11 downloaded from the CCDC.
;
_cell_angle_alpha 90
_cell_angle_beta 90
_cell_angle_gamma 90
_cell_formula_units_Z 4
_cell_length_a 5.13980(10)
_cell_length_b 9.2922(2)
_cell_length_c 34.4165(9)
_cell_measurement_reflns_used 6512
_cell_measurement_temperature 299.06
_cell_measurement_theta_max 25.3140
_cell_measurement_theta_min 2.2700
_cell_volume 1643.73(6)
_computing_cell_refinement 'CrysAlisPro 1.171.40.35a (Rigaku OD, 2018)'
_computing_data_collection 'CrysAlisPro 1.171.40.35a (Rigaku OD, 2018)'
_computing_data_reduction 'CrysAlisPro 1.171.40.35a (Rigaku OD, 2018)'
_computing_molecular_graphics 'Olex2 (Dolomanov et al., 2009)'
_computing_publication_material 'Olex2 (Dolomanov et al., 2009)'
_computing_structure_refinement 'ShelXL (Sheldrick, 2015)'
_computing_structure_solution 'ShelXT (Sheldrick, 2015)'
_diffrn_ambient_environment air
_diffrn_ambient_temperature 299.06
_diffrn_detector 'CCD plate'
_diffrn_detector_area_resol_mean 10.0000
_diffrn_detector_type HyPix3000
_diffrn_measured_fraction_theta_full 0.999
_diffrn_measured_fraction_theta_max 0.974
_diffrn_measurement_details
;
List of Runs (angles in degrees, time in seconds):

  # Type    Start    End  Width  t~exp~   \w     \q     \k     \f   Frames
#--------------------------------------------------------------------------
  1  \w      6.00  32.22   0.38    4.00    --   16.22  45.00 -30.00   69
  2  \w     44.00  70.22   0.38    4.00    --   16.22  45.00 -30.00   69
  3  \w     36.00  82.36   0.38    4.00    --   16.22  45.00-120.00  122
  4  \w     -7.00  32.14   0.38    4.00    --   16.22  45.00-120.00  103
  5  \w    -63.00  74.18   0.38    4.00    --   16.22 -15.00-112.00  361
  6  \w    -56.00  40.14   0.38    4.00    --   16.22 -30.00-120.00  253
  7  \w     16.00  76.80   0.38    4.00    --   16.22-136.00-144.00  160
  8  \w    -56.00 -14.96   0.38    4.00    --  -14.97 112.00-156.00  108
  9  \w    -69.00 -10.86   0.38    4.00    --  -14.97 125.00  90.00  153
;
_diffrn_measurement_device 'four-circle diffractometer'
_diffrn_measurement_device_type 'XtaLAB Synergy, Single source at offset/far, HyPix3000'
_diffrn_measurement_method '\w scans'
_diffrn_orient_matrix_type 'CrysAlisPro convention (1999,Acta A55,543-557)'
_diffrn_orient_matrix_UB_11 -0.0240624000
_diffrn_orient_matrix_UB_12 0.0689606000
_diffrn_orient_matrix_UB_13 0.0080735000
_diffrn_orient_matrix_UB_21 0.0124452000
_diffrn_orient_matrix_UB_22 -0.0291422000
_diffrn_orient_matrix_UB_23 0.0189664000
_diffrn_orient_matrix_UB_31 0.1352690000
_diffrn_orient_matrix_UB_32 0.0149116000
_diffrn_orient_matrix_UB_33 -0.0002979000
_diffrn_radiation_monochromator mirror
_diffrn_radiation_probe x-ray
_diffrn_radiation_type MoK\a
_diffrn_radiation_wavelength 0.71073
_diffrn_reflns_av_R_equivalents 0.0227
_diffrn_reflns_av_unetI/netI 0.0300
_diffrn_reflns_Laue_measured_fraction_full 0.999
_diffrn_reflns_Laue_measured_fraction_max 0.974
_diffrn_reflns_limit_h_max 6
_diffrn_reflns_limit_h_min -5
_diffrn_reflns_limit_k_max 11
_diffrn_reflns_limit_k_min -10
_diffrn_reflns_limit_l_max 41
_diffrn_reflns_limit_l_min -42
_diffrn_reflns_number 11884
_diffrn_reflns_point_group_measured_fraction_full 0.978
_diffrn_reflns_point_group_measured_fraction_max 0.938
_diffrn_reflns_theta_full 25.242
_diffrn_reflns_theta_max 26.866
_diffrn_reflns_theta_min 2.270
_diffrn_source 'micro-focus sealed X-ray tube'
_diffrn_source_type 'PhotonJet (Mo) X-ray Source'
_exptl_absorpt_coefficient_mu 0.226
_exptl_absorpt_correction_T_max 1.00000
_exptl_absorpt_correction_T_min 0.68208
_exptl_absorpt_correction_type multi-scan
_exptl_absorpt_process_details
;
CrysAlisPro 1.171.40.35a (Rigaku Oxford Diffraction, 2018)
Empirical absorption correction using spherical harmonics,
 implemented in SCALE3 ABSPACK scaling algorithm.
;
_exptl_crystal_colour 'metallic yellowish yellow'
_exptl_crystal_colour_lustre metallic
_exptl_crystal_colour_modifier yellowish
_exptl_crystal_colour_primary yellow
_exptl_crystal_density_diffrn 1.444
_exptl_crystal_description plate
_exptl_crystal_F_000 744
_exptl_crystal_size_max 0.21
_exptl_crystal_size_mid 0.2
_exptl_crystal_size_min 0.11
_refine_diff_density_max 0.135
_refine_diff_density_min -0.199
_refine_diff_density_rms 0.035
_refine_ls_abs_structure_details
;
 Flack x determined using 834 quotients [(I+)-(I-)]/[(I+)+(I-)]
 (Parsons, Flack and Wagner, Acta Cryst. B69 (2013) 249-259).
;
_refine_ls_abs_structure_Flack -0.01(3)
_refine_ls_extinction_method none
_refine_ls_goodness_of_fit_ref 1.053
_refine_ls_hydrogen_treatment constr
_refine_ls_matrix_type full
_refine_ls_number_parameters 228
_refine_ls_number_reflns 3339
_refine_ls_number_restraints 0
_refine_ls_restrained_S_all 1.053
_refine_ls_R_factor_all 0.0533
_refine_ls_R_factor_gt 0.0397
_refine_ls_shift/su_max 0.001
_refine_ls_shift/su_mean 0.000
_refine_ls_structure_factor_coef Fsqd
_refine_ls_weighting_details 'w=1/[\s^2^(Fo^2^)+(0.0458P)^2^+0.0962P] where P=(Fo^2^+2Fc^2^)/3'
_refine_ls_weighting_scheme calc
_refine_ls_wR_factor_gt 0.0912
_refine_ls_wR_factor_ref 0.0994
_reflns_Friedel_coverage 0.626
_reflns_Friedel_fraction_full 0.947
_reflns_Friedel_fraction_max 0.887
_reflns_number_gt 2654
_reflns_number_total 3339
_reflns_threshold_expression 'I > 2\s(I)'
_cod_data_source_file d5cc03717d2.cif
_cod_data_source_block aks157
_cod_depositor_comments 'Adding full bibliography for 1575693.cif.'
_cod_database_code 1575693
_shelx_shelxl_version_number 2018/3
_chemical_oxdiff_formula 'C H N O'
_shelx_space_group_comment
;
The symmetry employed for this shelxl refinement is uniquely defined
by the following loop, which should always be used as a source of
symmetry information in preference to the above space-group names.
They are only intended as comments.
;
_shelx_estimated_absorpt_t_max 0.976
_shelx_estimated_absorpt_t_min 0.954
_reflns_odcompleteness_completeness 99.61
_reflns_odcompleteness_iscentric 1
_reflns_odcompleteness_theta 26.32
_olex2_refinement_description
;
1. Fixed Uiso
 At 1.2 times of:
  All C(H) groups, All C(H,H) groups
 At 1.5 times of:
  All C(H,H,H) groups
2.a Ternary CH refined with riding coordinates:
 C2(H2)
2.b Secondary CH2 refined with riding coordinates:
 C1(H1A,H1B)
2.c Aromatic/amide H refined with riding coordinates:
 C8(H8), C12(H12), C9(H9), C13(H13), C15(H15), C16(H16)
2.d Idealised Me refined as rotating group:
 C17(H17A,H17B,H17C), C18(H18A,H18B,H18C)
;
_olex2_submission_special_instructions 'No special instructions were received'
_oxdiff_exptl_absorpt_empirical_details
;
Empirical correction (ABSPACK) includes:
- Absorption correction using spherical harmonics
- Frame scaling
;
_oxdiff_exptl_absorpt_empirical_full_max 1.388
_oxdiff_exptl_absorpt_empirical_full_min 0.641

loop_
_space_group_symop_operation_xyz
'x, y, z'
'-x+1/2, -y, z+1/2'
'-x, y+1/2, -z+1/2'
'x+1/2, -y+1/2, -z'

loop_
_atom_site_label
_atom_site_type_symbol
_atom_site_fract_x
_atom_site_fract_y
_atom_site_fract_z
_atom_site_U_iso_or_equiv
_atom_site_adp_type
_atom_site_occupancy
_atom_site_site_symmetry_order
_atom_site_calc_flag
_atom_site_refinement_flags_posn
_atom_site_refinement_flags_adp
_atom_site_refinement_flags_occupancy
_atom_site_disorder_assembly
_atom_site_disorder_group
S1 S 1.03618(18) 0.46678(10) 0.61279(3) 0.0763(3) Uani 1 1 d . . . . .
O5 O 0.1526(4) 0.9694(2) 0.71896(6) 0.0731(6) Uani 1 1 d . . . . .
O3 O 0.8852(5) 0.7789(2) 0.62047(7) 0.0801(7) Uani 1 1 d . . . . .
N1 N 0.8391(5) 0.5477(3) 0.64510(7) 0.0600(7) Uani 1 1 d . . . . .
O2 O 1.2624(4) 0.5542(3) 0.60975(7) 0.1015(10) Uani 1 1 d . . . . .
O4 O 0.6698(6) 0.3541(2) 0.68125(7) 0.0928(9) Uani 1 1 d . . . . .
O1 O 1.0533(7) 0.3210(3) 0.62471(7) 0.1145(11) Uani 1 1 d . . . . .
C4 C 0.5871(6) 0.7264(3) 0.67304(7) 0.0476(6) Uani 1 1 d . . . . .
C3 C 0.4624(6) 0.8523(3) 0.68324(8) 0.0482(6) Uani 1 1 d . . . . .
C10 C 0.2696(6) 0.8423(3) 0.71133(8) 0.0549(7) Uani 1 1 d . . . . .
C5 C 0.7856(6) 0.6984(3) 0.64311(8) 0.0555(7) Uani 1 1 d . . . . .
C11 C 0.8658(6) 0.4761(3) 0.56896(8) 0.0564(7) Uani 1 1 d . . . . .
C7 C 0.5228(6) 0.5970(3) 0.69106(8) 0.0530(7) Uani 1 1 d . . . . .
C6 C 0.6741(7) 0.4801(3) 0.67379(8) 0.0635(8) Uani 1 1 d . . . . .
C8 C 0.3302(7) 0.5902(3) 0.71894(8) 0.0645(9) Uani 1 1 d . . . . .
H8 H 0.287191 0.502788 0.730405 0.077 Uiso 1 1 calc R . . . .
C2 C 0.4796(6) 1.0058(3) 0.66911(9) 0.0603(8) Uani 1 1 d . . . . .
H2 H 0.650489 1.045744 0.675699 0.072 Uiso 1 1 calc R . . . .
C14 C 0.6030(7) 0.4841(3) 0.49858(9) 0.0649(8) Uani 1 1 d . . . . .
C12 C 0.6728(7) 0.3776(3) 0.56119(9) 0.0658(9) Uani 1 1 d . . . . .
H12 H 0.630006 0.307854 0.579472 0.079 Uiso 1 1 calc R . . . .
C9 C 0.2028(7) 0.7139(3) 0.72957(8) 0.0649(8) Uani 1 1 d . . . . .
H9 H 0.074346 0.711918 0.748584 0.078 Uiso 1 1 calc R . . . .
C13 C 0.5433(7) 0.3830(4) 0.52617(9) 0.0699(9) Uani 1 1 d . . . . .
H13 H 0.412435 0.316456 0.521130 0.084 Uiso 1 1 calc R . . . .
C15 C 0.7978(7) 0.5810(3) 0.50670(10) 0.0755(10) Uani 1 1 d . . . . .
H15 H 0.843222 0.649276 0.488160 0.091 Uiso 1 1 calc R . . . .
C16 C 0.9277(7) 0.5788(3) 0.54193(10) 0.0712(9) Uani 1 1 d . . . . .
H16 H 1.056053 0.646572 0.547215 0.085 Uiso 1 1 calc R . . . .
C1 C 0.2696(7) 1.0774(3) 0.69426(10) 0.0754(10) Uani 1 1 d . . . . .
H1A H 0.346652 1.152611 0.710050 0.090 Uiso 1 1 calc R . . . .
H1B H 0.137832 1.120592 0.677790 0.090 Uiso 1 1 calc R . . . .
C17 C 0.4598(10) 0.4888(5) 0.46009(10) 0.1033(13) Uani 1 1 d . . . . .
H17A H 0.521384 0.412546 0.443673 0.155 Uiso 1 1 calc GR . . . .
H17B H 0.490808 0.579744 0.447688 0.155 Uiso 1 1 calc GR . . . .
H17C H 0.276684 0.477095 0.464545 0.155 Uiso 1 1 calc GR . . . .
C18 C 0.4304(10) 1.0238(4) 0.62654(11) 0.1039(15) Uani 1 1 d . . . . .
H18A H 0.568066 0.978825 0.612109 0.156 Uiso 1 1 calc GR . . . .
H18B H 0.423940 1.124384 0.620298 0.156 Uiso 1 1 calc GR . . . .
H18C H 0.267536 0.979553 0.619883 0.156 Uiso 1 1 calc GR . . . .

loop_
_atom_site_aniso_label
_atom_site_aniso_U_11
_atom_site_aniso_U_22
_atom_site_aniso_U_33
_atom_site_aniso_U_23
_atom_site_aniso_U_13
_atom_site_aniso_U_12
S1 0.0731(6) 0.0915(6) 0.0645(5) -0.0189(4) -0.0141(4) 0.0412(5)
O5 0.0751(15) 0.0659(13) 0.0785(14) -0.0074(11) 0.0280(12) 0.0079(12)
O3 0.0764(16) 0.0747(14) 0.0893(17) 0.0069(12) 0.0355(14) 0.0040(13)
N1 0.0638(15) 0.0589(14) 0.0572(14) -0.0079(11) -0.0026(12) 0.0199(14)
O2 0.0483(12) 0.164(3) 0.0917(18) -0.0471(18) -0.0114(13) 0.0235(17)
O4 0.139(3) 0.0491(12) 0.0905(17) 0.0057(11) -0.0044(18) 0.0123(15)
O1 0.166(3) 0.0956(18) 0.0820(17) -0.0067(13) -0.0222(19) 0.087(2)
C4 0.0502(15) 0.0484(14) 0.0441(14) -0.0012(11) -0.0011(13) 0.0003(13)
C3 0.0485(15) 0.0490(15) 0.0472(14) -0.0001(11) 0.0035(13) -0.0018(13)
C10 0.0564(18) 0.0570(16) 0.0514(16) -0.0064(13) 0.0080(15) 0.0003(15)
C5 0.0552(17) 0.0530(16) 0.0584(17) -0.0015(13) 0.0022(15) 0.0039(15)
C11 0.0592(17) 0.0544(16) 0.0558(16) -0.0100(13) -0.0018(14) 0.0162(16)
C7 0.0654(19) 0.0483(15) 0.0451(14) 0.0025(11) -0.0078(15) 0.0010(15)
C6 0.084(2) 0.0524(17) 0.0539(16) -0.0012(13) -0.0176(17) 0.0084(18)
C8 0.085(2) 0.0595(18) 0.0488(16) 0.0081(13) 0.0024(17) -0.0120(19)
C2 0.0579(17) 0.0452(15) 0.078(2) 0.0005(13) 0.0118(16) 0.0006(14)
C14 0.072(2) 0.0663(19) 0.0558(17) -0.0063(14) -0.0033(16) 0.0129(19)
C12 0.078(2) 0.0622(18) 0.0566(17) -0.0020(14) 0.0079(18) 0.0056(18)
C9 0.073(2) 0.072(2) 0.0501(16) 0.0046(14) 0.0158(16) -0.0086(19)
C13 0.073(2) 0.070(2) 0.066(2) -0.0100(15) -0.0030(19) -0.0083(19)
C15 0.086(2) 0.069(2) 0.072(2) 0.0151(16) 0.000(2) 0.001(2)
C16 0.065(2) 0.067(2) 0.082(2) -0.0002(17) -0.0097(19) -0.0043(19)
C1 0.081(2) 0.0611(18) 0.084(2) 0.0043(16) 0.015(2) 0.016(2)
C17 0.124(3) 0.123(3) 0.063(2) -0.005(2) -0.020(2) 0.008(3)
C18 0.162(4) 0.070(2) 0.080(2) 0.0239(18) 0.037(3) 0.036(3)

loop_
_atom_type_symbol
_atom_type_description
_atom_type_scat_dispersion_real
_atom_type_scat_dispersion_imag
_atom_type_scat_source
C C 0.0033 0.0016 'International Tables Vol C Tables 4.2.6.8 and 6.1.1.4'
H H 0.0000 0.0000 'International Tables Vol C Tables 4.2.6.8 and 6.1.1.4'
N N 0.0061 0.0033 'International Tables Vol C Tables 4.2.6.8 and 6.1.1.4'
O O 0.0106 0.0060 'International Tables Vol C Tables 4.2.6.8 and 6.1.1.4'
S S 0.1246 0.1234 'International Tables Vol C Tables 4.2.6.8 and 6.1.1.4'

loop_
_geom_angle_atom_site_label_1
_geom_angle_atom_site_label_2
_geom_angle_atom_site_label_3
_geom_angle
_geom_angle_site_symmetry_1
_geom_angle_site_symmetry_3
_geom_angle_publ_flag
N1 S1 C11 104.30(13) . . ?
O2 S1 N1 106.63(14) . . ?
O2 S1 C11 108.55(16) . . ?
O1 S1 N1 105.85(16) . . ?
O1 S1 O2 121.07(19) . . ?
O1 S1 C11 109.15(16) . . ?
C10 O5 C1 107.9(2) . . ?
C5 N1 S1 121.5(2) . . ?
C5 N1 C6 110.2(2) . . ?
C6 N1 S1 127.7(2) . . ?
C3 C4 C5 130.5(2) . . ?
C3 C4 C7 120.6(3) . . ?
C7 C4 C5 108.8(2) . . ?
C4 C3 C10 116.9(2) . . ?
C4 C3 C2 133.8(3) . . ?
C10 C3 C2 109.2(2) . . ?
O5 C10 C3 113.3(2) . . ?
O5 C10 C9 123.5(3) . . ?
C3 C10 C9 123.2(3) . . ?
O3 C5 N1 124.2(3) . . ?
O3 C5 C4 129.9(3) . . ?
N1 C5 C4 105.8(2) . . ?
C12 C11 S1 119.8(2) . . ?
C16 C11 S1 120.3(3) . . ?
C16 C11 C12 119.9(3) . . ?
C4 C7 C6 109.5(3) . . ?
C8 C7 C4 121.3(3) . . ?
C8 C7 C6 129.1(3) . . ?
N1 C6 C7 105.5(2) . . ?
O4 C6 N1 125.5(3) . . ?
O4 C6 C7 129.0(3) . . ?
C7 C8 H8 120.3 . . ?
C9 C8 C7 119.3(3) . . ?
C9 C8 H8 120.3 . . ?
C3 C2 H2 109.6 . . ?
C3 C2 C1 100.8(2) . . ?
C1 C2 H2 109.6 . . ?
C18 C2 C3 114.3(3) . . ?
C18 C2 H2 109.6 . . ?
C18 C2 C1 112.6(3) . . ?
C13 C14 C15 118.1(3) . . ?
C13 C14 C17 121.1(3) . . ?
C15 C14 C17 120.8(3) . . ?
C11 C12 H12 120.2 . . ?
C11 C12 C13 119.6(3) . . ?
C13 C12 H12 120.2 . . ?
C10 C9 H9 120.6 . . ?
C8 C9 C10 118.7(3) . . ?
C8 C9 H9 120.6 . . ?
C14 C13 C12 121.5(3) . . ?
C14 C13 H13 119.2 . . ?
C12 C13 H13 119.2 . . ?
C14 C15 H15 119.3 . . ?
C14 C15 C16 121.3(3) . . ?
C16 C15 H15 119.3 . . ?
C11 C16 C15 119.5(3) . . ?
C11 C16 H16 120.2 . . ?
C15 C16 H16 120.2 . . ?
O5 C1 C2 108.8(2) . . ?
O5 C1 H1A 109.9 . . ?
O5 C1 H1B 109.9 . . ?
C2 C1 H1A 109.9 . . ?
C2 C1 H1B 109.9 . . ?
H1A C1 H1B 108.3 . . ?
C14 C17 H17A 109.5 . . ?
C14 C17 H17B 109.5 . . ?
C14 C17 H17C 109.5 . . ?
H17A C17 H17B 109.5 . . ?
H17A C17 H17C 109.5 . . ?
H17B C17 H17C 109.5 . . ?
C2 C18 H18A 109.5 . . ?
C2 C18 H18B 109.5 . . ?
C2 C18 H18C 109.5 . . ?
H18A C18 H18B 109.5 . . ?
H18A C18 H18C 109.5 . . ?
H18B C18 H18C 109.5 . . ?

loop_
_geom_bond_atom_site_label_1
_geom_bond_atom_site_label_2
_geom_bond_distance
_geom_bond_site_symmetry_2
_geom_bond_publ_flag
S1 N1 1.681(2) . ?
S1 O2 1.422(3) . ?
S1 O1 1.418(3) . ?
S1 C11 1.746(3) . ?
O5 C10 1.351(3) . ?
O5 C1 1.446(4) . ?
O3 C5 1.195(3) . ?
N1 C5 1.429(4) . ?
N1 C6 1.445(4) . ?
O4 C6 1.199(3) . ?
C4 C3 1.380(3) . ?
C4 C5 1.473(4) . ?
C4 C7 1.393(4) . ?
C3 C10 1.388(4) . ?
C3 C2 1.509(3) . ?
C10 C9 1.391(4) . ?
C11 C12 1.375(4) . ?
C11 C16 1.370(4) . ?
C7 C6 1.462(4) . ?
C7 C8 1.380(4) . ?
C8 H8 0.9300 . ?
C8 C9 1.372(4) . ?
C2 H2 0.9800 . ?
C2 C1 1.535(4) . ?
C2 C18 1.496(4) . ?
C14 C13 1.371(4) . ?
C14 C15 1.375(4) . ?
C14 C17 1.516(5) . ?
C12 H12 0.9300 . ?
C12 C13 1.378(4) . ?
C9 H9 0.9300 . ?
C13 H13 0.9300 . ?
C15 H15 0.9300 . ?
C15 C16 1.384(4) . ?
C16 H16 0.9300 . ?
C1 H1A 0.9700 . ?
C1 H1B 0.9700 . ?
C17 H17A 0.9600 . ?
C17 H17B 0.9600 . ?
C17 H17C 0.9600 . ?
C18 H18A 0.9600 . ?
C18 H18B 0.9600 . ?
C18 H18C 0.9600 . ?
